data_1520696
loop_
_publ_author_name
'Mart\'inez, \'Angel Manu'
'Echavarren, Javier'
'Alonso, In\'es'
'Rodr\'iguez, Nuria'
'G\'omez Array\'as, Ram\'on'
'Carretero, Juan C.'

_publ_section_title
;
 RhI/RhIIIcatalyst-controlled divergent aryl/heteroaryl C--H bond
 functionalization of picolinamides with alkynes
;
_journal_issue 10
_journal_name_full 'Chem. Sci.'
_journal_page_first 5802
_journal_paper_doi 10.1039/C5SC01885D
_journal_volume 6
_journal_year 2015
_chemical_formula_sum 'C41 H32 N2 O'
_chemical_formula_weight 568.69
_chemical_name_common man666.01
_space_group_crystal_system orthorhombic
_space_group_IT_number 61
_space_group_name_Hall '-P 2ac 2ab'
_space_group_name_H-M_alt 'P b c a'
_symmetry_space_group_name_Hall '-P 2ac 2ab'
_symmetry_space_group_name_H-M 'P b c a'
_atom_sites_solution_hydrogens geom
_atom_sites_solution_primary direct
_atom_sites_solution_secondary difmap
_audit_update_record
;
2014-10-02 deposited with the CCDC.
2015-06-29 downloaded from the CCDC.
;
_cell_angle_alpha 90
_cell_angle_beta 90
_cell_angle_gamma 90
_cell_formula_units_Z 8
_cell_length_a 9.7137(7)
_cell_length_b 21.2283(15)
_cell_length_c 30.357(2)
_cell_measurement_reflns_used 8678
_cell_measurement_temperature 296.(2)
_cell_measurement_theta_max 21.5387
_cell_measurement_theta_min 2.4019
_cell_volume 6259.8(8)
_computing_cell_refinement 'SAINT V7.68A (Bruker AXS, 2009)'
_computing_data_collection 'Bruker Instrument Service v2010.9.0.0'
_computing_data_reduction 'SAINT V7.68A (Bruker AXS, 2009)'
_computing_structure_refinement 'SHELXL-97 (Sheldrick, 2008)'
_computing_structure_solution 'SHELXS-97 (Sheldrick, 2008)'
_diffrn_ambient_temperature 296.(2)
_diffrn_detector_area_resol_mean 8.3333
_diffrn_measured_fraction_theta_full 0.999
_diffrn_measured_fraction_theta_max 0.999
_diffrn_radiation_wavelength 0.71073
_diffrn_reflns_av_R_equivalents 0.0579
_diffrn_reflns_av_sigmaI/netI 0.0328
_diffrn_reflns_limit_h_max 11
_diffrn_reflns_limit_h_min -11
_diffrn_reflns_limit_k_max 22
_diffrn_reflns_limit_k_min -25
_diffrn_reflns_limit_l_max 36
_diffrn_reflns_limit_l_min -36
_diffrn_reflns_number 66559
_diffrn_reflns_theta_full 25.34
_diffrn_reflns_theta_max 25.34
_diffrn_reflns_theta_min 2.34
_exptl_absorpt_coefficient_mu 0.072
_exptl_absorpt_correction_T_max 1.00
_exptl_absorpt_correction_T_min 0.92
_exptl_absorpt_correction_type multi-scan
_exptl_absorpt_process_details sadabs
_exptl_crystal_colour 'clear colourless'
_exptl_crystal_density_diffrn 1.207
_exptl_crystal_density_method 'not measured'
_exptl_crystal_description plate
_exptl_crystal_F_000 2400
_exptl_crystal_size_max 0.300
_exptl_crystal_size_mid 0.270
_exptl_crystal_size_min 0.060
_refine_diff_density_max 0.147
_refine_diff_density_min -0.172
_refine_ls_extinction_method none
_refine_ls_goodness_of_fit_ref 1.016
_refine_ls_hydrogen_treatment refxyz
_refine_ls_matrix_type full
_refine_ls_number_parameters 397
_refine_ls_number_reflns 5720
_refine_ls_number_restraints 0
_refine_ls_restrained_S_all 1.016
_refine_ls_R_factor_all 0.0828
_refine_ls_R_factor_gt 0.0445
_refine_ls_shift/su_max 0.000
_refine_ls_shift/su_mean 0.000
_refine_ls_structure_factor_coef Fsqd
_refine_ls_weighting_details 'calc w=1/[\s^2^(Fo^2^)+(0.0631P)^2^+0.9271P] where P=(Fo^2^+2Fc^2^)/3'
_refine_ls_weighting_scheme calc
_refine_ls_wR_factor_gt 0.1081
_refine_ls_wR_factor_ref 0.1271
_reflns_number_gt 3731
_reflns_number_total 5720
_reflns_threshold_expression >2sigma(I)
_cod_data_source_file c5sc01885d2.cif
_cod_data_source_block I
_cod_depositor_comments 'Adding full bibliography for 1520695--1520700.cif.'
_cod_database_code 1520696

loop_
_space_group_symop_operation_xyz
'x, y, z'
'x+1/2, -y+1/2, -z'
'-x, y+1/2, -z+1/2'
'-x+1/2, -y, z+1/2'
'-x, -y, -z'
'-x-1/2, y-1/2, z'
'x, -y-1/2, z-1/2'
'x-1/2, y, -z-1/2'

loop_
_atom_site_type_symbol
_atom_site_label
_atom_site_fract_x
_atom_site_fract_y
_atom_site_fract_z
_atom_site_U_iso_or_equiv
_atom_site_adp_type
_atom_site_calc_flag
_atom_site_refinement_flags
_atom_site_occupancy
C C1 0.28573(17) 0.20196(9) 0.33575(6) 0.0465(4) Uani d . 1
C C2 0.19797(17) 0.24498(9) 0.30853(6) 0.0484(5) Uani d . 1
C C3 0.1492(2) 0.22425(11) 0.26852(7) 0.0674(6) Uani d . 1
H H3 0.1708 0.1842 0.2583 0.081 Uiso calc R 1
C C4 0.0675(2) 0.26408(15) 0.24390(8) 0.0829(7) Uani d . 1
H H4 0.0332 0.2514 0.2167 0.099 Uiso calc R 1
C C5 0.0381(3) 0.32228(14) 0.26010(9) 0.0833(7) Uani d . 1
H H5 -0.0175 0.3499 0.2443 0.1 Uiso calc R 1
C C6 0.0916(2) 0.33959(11) 0.29999(9) 0.0759(7) Uani d . 1
H H6 0.0713 0.3796 0.3106 0.091 Uiso calc R 1
C C7 0.42695(17) 0.19061(8) 0.40166(6) 0.0435(4) Uani d . 1
H H7A 0.4088 0.1457 0.4002 0.052 Uiso calc R 1
H H7B 0.4178 0.2037 0.4321 0.052 Uiso calc R 1
C C8 0.57269(16) 0.20340(8) 0.38606(5) 0.0374(4) Uani d . 1
C C9 0.62024(17) 0.26611(8) 0.38400(5) 0.0407(4) Uani d . 1
C C10 0.74467(18) 0.27947(8) 0.36384(6) 0.0478(5) Uani d . 1
H H10 0.7764 0.3208 0.3629 0.057 Uiso calc R 1
C C11 0.82206(19) 0.23199(9) 0.34516(6) 0.0534(5) Uani d . 1
H H11 0.9033 0.2416 0.3304 0.064 Uiso calc R 1
C C12 0.77891(18) 0.17061(9) 0.34838(6) 0.0496(5) Uani d . 1
H H12 0.8328 0.1388 0.3362 0.059 Uiso calc R 1
C C13 0.65613(17) 0.15482(8) 0.36946(5) 0.0403(4) Uani d . 1
C C14 0.62679(17) 0.08629(8) 0.37574(5) 0.0411(4) Uani d . 1
C C15 0.60412(18) 0.06383(8) 0.41625(6) 0.0447(4) Uani d . 1
H H15 0.6013 0.094 0.4384 0.054 Uiso calc R 1
C C16 0.58300(18) -0.00149(8) 0.43092(6) 0.0454(4) Uani d . 1
C C17 0.6405(2) -0.02059(9) 0.47058(6) 0.0559(5) Uani d . 1
H H17 0.6904 0.0083 0.4872 0.067 Uiso calc R 1
C C18 0.6257(2) -0.08086(11) 0.48579(8) 0.0709(6) Uani d . 1
H H18 0.6664 -0.0926 0.5123 0.085 Uiso calc R 1
C C19 0.5516(3) -0.12365(11) 0.46238(9) 0.0800(7) Uani d . 1
H H19 0.5423 -0.1647 0.4726 0.096 Uiso calc R 1
C C20 0.4906(3) -0.10593(11) 0.42350(9) 0.0793(7) Uani d . 1
H H20 0.4385 -0.135 0.4077 0.095 Uiso calc R 1
C C21 0.5059(2) -0.04528(10) 0.40764(7) 0.0627(6) Uani d . 1
H H21 0.4644 -0.0338 0.3812 0.075 Uiso calc R 1
C C22 0.64606(18) 0.04558(8) 0.33610(6) 0.0445(4) Uani d . 1
C C23 0.7414(2) -0.00228(10) 0.33618(7) 0.0684(6) Uani d . 1
H H23 0.7915 -0.0105 0.3616 0.082 Uiso calc R 1
C C24 0.7637(3) -0.03805(11) 0.29916(8) 0.0856(8) Uani d . 1
H H24 0.829 -0.0701 0.2997 0.103 Uiso calc R 1
C C25 0.6914(3) -0.02707(12) 0.26194(8) 0.0833(7) Uani d . 1
H H25 0.7066 -0.0516 0.237 0.1 Uiso calc R 1
C C26 0.5960(3) 0.02013(12) 0.26103(7) 0.0840(7) Uani d . 1
H H26 0.5461 0.0278 0.2354 0.101 Uiso calc R 1
C C27 0.5733(2) 0.05639(10) 0.29797(6) 0.0637(6) Uani d . 1
H H27 0.5081 0.0885 0.2971 0.076 Uiso calc R 1
C C28 0.54182(17) 0.31998(8) 0.40358(6) 0.0420(4) Uani d . 1
C C29 0.50892(18) 0.31685(8) 0.45128(6) 0.0426(4) Uani d . 1
C C30 0.3804(2) 0.33446(9) 0.46692(7) 0.0624(6) Uani d . 1
H H30 0.3136 0.3489 0.4475 0.075 Uiso calc R 1
C C31 0.3517(3) 0.33050(11) 0.51124(10) 0.0907(9) Uani d . 1
H H31 0.2653 0.3423 0.5215 0.109 Uiso calc R 1
C C32 0.4493(4) 0.30933(13) 0.54036(9) 0.0971(10) Uani d . 1
H H32 0.4292 0.3069 0.5703 0.117 Uiso calc R 1
C C33 0.5755(3) 0.29185(11) 0.52525(7) 0.0769(7) Uani d . 1
H H33 0.642 0.2777 0.5449 0.092 Uiso calc R 1
C C34 0.6052(2) 0.29496(9) 0.48114(6) 0.0533(5) Uani d . 1
H H34 0.6913 0.2822 0.4712 0.064 Uiso calc R 1
C C35 0.5099(2) 0.36936(8) 0.37818(6) 0.0508(5) Uani d . 1
H H35 0.5237 0.3631 0.3482 0.061 Uiso calc R 1
C C36 0.45674(19) 0.43184(8) 0.39004(6) 0.0484(5) Uani d . 1
C C37 0.4998(2) 0.46400(9) 0.42724(6) 0.0580(5) Uani d . 1
H H37 0.5585 0.4444 0.4472 0.07 Uiso calc R 1
C C38 0.4566(3) 0.52484(10) 0.43505(8) 0.0723(6) Uani d . 1
H H38 0.4862 0.5459 0.4602 0.087 Uiso calc R 1
C C39 0.3703(3) 0.55448(10) 0.40606(9) 0.0775(7) Uani d . 1
H H39 0.3418 0.5956 0.4114 0.093 Uiso calc R 1
C C40 0.3263(3) 0.52365(11) 0.36934(9) 0.0812(7) Uani d . 1
H H40 0.2671 0.5435 0.3497 0.097 Uiso calc R 1
C C41 0.3697(2) 0.46300(10) 0.36152(7) 0.0684(6) Uani d . 1
H H41 0.3395 0.4424 0.3363 0.082 Uiso calc R 1
N N1 0.17122(17) 0.30225(8) 0.32465(6) 0.0605(4) Uani d . 1
N N2 0.32639(14) 0.22409(7) 0.37485(5) 0.0467(4) Uani d . 1
H H2 0.2924 0.2589 0.3844 0.056 Uiso calc R 1
O O1 0.31777(16) 0.14979(7) 0.32228(5) 0.0715(4) Uani d . 1

loop_
_atom_site_aniso_label
_atom_site_aniso_U_11
_atom_site_aniso_U_22
_atom_site_aniso_U_33
_atom_site_aniso_U_12
_atom_site_aniso_U_13
_atom_site_aniso_U_23
C1 0.0413(10) 0.0452(11) 0.0528(11) -0.0044(8) 0.0068(9) -0.0041(9)
C2 0.0380(9) 0.0568(12) 0.0504(11) -0.0056(9) 0.0062(8) 0.0029(9)
C3 0.0593(13) 0.0872(16) 0.0557(13) 0.0058(11) 0.0022(11) -0.0058(12)
C4 0.0693(15) 0.125(2) 0.0541(14) 0.0003(16) -0.0046(12) 0.0103(15)
C5 0.0729(16) 0.101(2) 0.0759(18) 0.0075(14) -0.0003(14) 0.0363(16)
C6 0.0714(15) 0.0586(14) 0.0975(19) 0.0025(11) -0.0004(14) 0.0187(13)
C7 0.0460(10) 0.0420(10) 0.0426(10) -0.0034(8) 0.0052(8) 0.0024(8)
C8 0.0419(9) 0.0406(10) 0.0297(8) -0.0015(8) 0.0002(7) 0.0020(7)
C9 0.0461(10) 0.0417(10) 0.0344(9) -0.0020(8) 0.0016(8) 0.0022(8)
C10 0.0508(11) 0.0447(11) 0.0479(11) -0.0089(8) 0.0080(9) 0.0046(9)
C11 0.0475(11) 0.0607(13) 0.0519(12) -0.0081(9) 0.0139(9) 0.0045(10)
C12 0.0492(11) 0.0539(12) 0.0456(10) 0.0033(9) 0.0084(8) -0.0018(9)
C13 0.0445(10) 0.0449(10) 0.0315(9) -0.0023(8) -0.0002(7) 0.0008(8)
C14 0.0427(9) 0.0405(10) 0.0403(10) 0.0021(8) -0.0010(8) -0.0018(8)
C15 0.0523(11) 0.0413(10) 0.0406(10) -0.0004(8) 0.0004(8) -0.0028(8)
C16 0.0486(10) 0.0412(10) 0.0465(11) 0.0027(8) 0.0095(8) -0.0003(8)
C17 0.0611(12) 0.0560(13) 0.0506(12) 0.0026(10) 0.0070(9) 0.0081(10)
C18 0.0783(15) 0.0628(15) 0.0715(15) 0.0117(12) 0.0099(12) 0.0207(12)
C19 0.0916(18) 0.0514(14) 0.0970(19) 0.0055(13) 0.0238(15) 0.0192(14)
C20 0.0873(17) 0.0530(14) 0.0977(19) -0.0178(12) 0.0143(15) -0.0083(13)
C21 0.0695(14) 0.0532(13) 0.0655(14) -0.0096(10) 0.0004(11) 0.0007(11)
C22 0.0503(10) 0.0431(10) 0.0402(10) 0.0015(8) 0.0022(8) -0.0017(8)
C23 0.0770(15) 0.0788(15) 0.0495(12) 0.0304(12) -0.0016(11) -0.0076(11)
C24 0.110(2) 0.0862(17) 0.0606(15) 0.0463(15) 0.0073(14) -0.0121(13)
C25 0.113(2) 0.0806(17) 0.0558(15) 0.0238(15) 0.0048(14) -0.0241(12)
C26 0.1011(19) 0.1025(19) 0.0484(14) 0.0192(16) -0.0180(12) -0.0175(13)
C27 0.0743(14) 0.0680(14) 0.0488(12) 0.0184(11) -0.0089(10) -0.0085(10)
C28 0.0434(10) 0.0387(10) 0.0438(10) -0.0042(8) -0.0006(8) 0.0016(8)
C29 0.0498(10) 0.0328(9) 0.0453(10) -0.0041(8) 0.0087(8) -0.0020(8)
C30 0.0592(12) 0.0480(12) 0.0800(15) 0.0009(9) 0.0228(11) 0.0004(10)
C31 0.114(2) 0.0542(15) 0.104(2) -0.0102(14) 0.0685(19) -0.0125(14)
C32 0.173(3) 0.0619(17) 0.0562(16) -0.0298(18) 0.045(2) -0.0110(13)
C33 0.125(2) 0.0624(15) 0.0430(13) -0.0168(14) -0.0040(14) 0.0019(11)
C34 0.0661(13) 0.0460(11) 0.0479(12) -0.0034(9) -0.0004(10) 0.0006(9)
C35 0.0657(12) 0.0441(11) 0.0427(10) -0.0030(9) -0.0034(9) 0.0005(9)
C36 0.0572(11) 0.0397(10) 0.0483(11) -0.0026(8) -0.0027(9) 0.0063(9)
C37 0.0707(13) 0.0456(12) 0.0576(13) -0.0009(10) -0.0123(10) 0.0012(10)
C38 0.0968(17) 0.0474(13) 0.0726(15) -0.0025(12) -0.0061(13) -0.0088(11)
C39 0.0870(17) 0.0477(13) 0.0979(19) 0.0124(12) 0.0024(15) 0.0011(13)
C40 0.0880(17) 0.0603(15) 0.0953(19) 0.0176(13) -0.0215(15) 0.0152(14)
C41 0.0899(16) 0.0543(13) 0.0610(14) 0.0038(11) -0.0200(12) 0.0054(10)
N1 0.0588(10) 0.0488(10) 0.0739(12) -0.0028(8) -0.0035(9) 0.0073(9)
N2 0.0429(8) 0.0445(9) 0.0528(10) 0.0006(7) 0.0014(7) -0.0058(7)
O1 0.0803(10) 0.0576(9) 0.0767(10) 0.0113(8) -0.0121(8) -0.0181(8)

loop_
_atom_type_symbol
_atom_type_description
_atom_type_scat_dispersion_real
_atom_type_scat_dispersion_imag
_atom_type_scat_source
C C 0.0033 0.0016 'International Tables Vol C Tables 4.2.6.8 and 6.1.1.4'
H H 0.0000 0.0000 'International Tables Vol C Tables 4.2.6.8 and 6.1.1.4'
N N 0.0061 0.0033 'International Tables Vol C Tables 4.2.6.8 and 6.1.1.4'
O O 0.0106 0.0060 'International Tables Vol C Tables 4.2.6.8 and 6.1.1.4'

loop_
_geom_angle_atom_site_label_1
_geom_angle_atom_site_label_2
_geom_angle_atom_site_label_3
_geom_angle
O1 C1 N2 122.76(18)
O1 C1 C2 120.89(17)
N2 C1 C2 116.35(16)
N1 C2 C3 123.17(19)
N1 C2 C1 117.62(17)
C3 C2 C1 119.20(18)
C2 C3 C4 118.7(2)
C2 C3 H3 120.6
C4 C3 H3 120.6
C5 C4 C3 118.8(2)
C5 C4 H4 120.6
C3 C4 H4 120.6
C4 C5 C6 119.0(2)
C4 C5 H5 120.5
C6 C5 H5 120.5
N1 C6 C5 123.8(2)
N1 C6 H6 118.1
C5 C6 H6 118.1
N2 C7 C8 111.36(13)
N2 C7 H7A 109.4
C8 C7 H7A 109.4
N2 C7 H7B 109.4
C8 C7 H7B 109.4
H7A C7 H7B 108.0
C13 C8 C9 119.20(15)
C13 C8 C7 121.25(15)
C9 C8 C7 119.23(15)
C10 C9 C8 119.94(16)
C10 C9 C28 117.59(15)
C8 C9 C28 122.46(15)
C11 C10 C9 120.52(16)
C11 C10 H10 119.7
C9 C10 H10 119.7
C12 C11 C10 119.87(16)
C12 C11 H11 120.1
C10 C11 H11 120.1
C11 C12 C13 121.49(17)
C11 C12 H12 119.3
C13 C12 H12 119.3
C12 C13 C8 118.78(16)
C12 C13 C14 117.10(15)
C8 C13 C14 123.97(15)
C15 C14 C13 119.71(15)
C15 C14 C22 123.73(16)
C13 C14 C22 115.90(14)
C14 C15 C16 129.60(16)
C14 C15 H15 115.2
C16 C15 H15 115.2
C21 C16 C17 117.61(18)
C21 C16 C15 123.56(17)
C17 C16 C15 118.81(17)
C18 C17 C16 121.6(2)
C18 C17 H17 119.2
C16 C17 H17 119.2
C19 C18 C17 120.3(2)
C19 C18 H18 119.9
C17 C18 H18 119.9
C18 C19 C20 119.7(2)
C18 C19 H19 120.2
C20 C19 H19 120.2
C19 C20 C21 120.5(2)
C19 C20 H20 119.7
C21 C20 H20 119.7
C20 C21 C16 120.3(2)
C20 C21 H21 119.8
C16 C21 H21 119.8
C23 C22 C27 118.11(17)
C23 C22 C14 120.71(16)
C27 C22 C14 121.13(16)
C24 C23 C22 120.9(2)
C24 C23 H23 119.6
C22 C23 H23 119.6
C25 C24 C23 120.5(2)
C25 C24 H24 119.8
C23 C24 H24 119.8
C24 C25 C26 119.8(2)
C24 C25 H25 120.1
C26 C25 H25 120.1
C25 C26 C27 120.2(2)
C25 C26 H26 119.9
C27 C26 H26 119.9
C22 C27 C26 120.61(19)
C22 C27 H27 119.7
C26 C27 H27 119.7
C35 C28 C29 123.20(16)
C35 C28 C9 119.18(16)
C29 C28 C9 117.57(14)
C34 C29 C30 118.36(18)
C34 C29 C28 120.58(16)
C30 C29 C28 121.05(17)
C31 C30 C29 120.0(2)
C31 C30 H30 120.0
C29 C30 H30 120.0
C32 C31 C30 120.7(2)
C32 C31 H31 119.7
C30 C31 H31 119.7
C33 C32 C31 119.6(2)
C33 C32 H32 120.2
C31 C32 H32 120.2
C32 C33 C34 120.4(3)
C32 C33 H33 119.8
C34 C33 H33 119.8
C33 C34 C29 120.9(2)
C33 C34 H34 119.5
C29 C34 H34 119.5
C28 C35 C36 130.40(17)
C28 C35 H35 114.8
C36 C35 H35 114.8
C41 C36 C37 117.45(18)
C41 C36 C35 119.68(17)
C37 C36 C35 122.62(17)
C38 C37 C36 120.67(19)
C38 C37 H37 119.7
C36 C37 H37 119.7
C39 C38 C37 120.4(2)
C39 C38 H38 119.8
C37 C38 H38 119.8
C40 C39 C38 119.9(2)
C40 C39 H39 120.1
C38 C39 H39 120.1
C39 C40 C41 119.7(2)
C39 C40 H40 120.2
C41 C40 H40 120.2
C40 C41 C36 121.9(2)
C40 C41 H41 119.0
C36 C41 H41 119.0
C2 N1 C6 116.56(19)
C1 N2 C7 121.53(15)
C1 N2 H2 119.2
C7 N2 H2 119.2

loop_
_geom_bond_atom_site_label_1
_geom_bond_atom_site_label_2
_geom_bond_distance
C1 O1 1.221(2)
C1 N2 1.336(2)
C1 C2 1.498(3)
C2 N1 1.336(2)
C2 C3 1.376(3)
C3 C4 1.379(3)
C3 H3 0.93
C4 C5 1.360(3)
C4 H4 0.93
C5 C6 1.368(3)
C5 H5 0.93
C6 N1 1.337(3)
C6 H6 0.93
C7 N2 1.456(2)
C7 C8 1.517(2)
C7 H7A 0.97
C7 H7B 0.97
C8 C13 1.405(2)
C8 C9 1.410(2)
C9 C10 1.384(2)
C9 C28 1.497(2)
C10 C11 1.379(3)
C10 H10 0.93
C11 C12 1.372(3)
C11 H11 0.93
C12 C13 1.394(2)
C12 H12 0.93
C13 C14 1.495(2)
C14 C15 1.337(2)
C14 C22 1.493(2)
C15 C16 1.471(2)
C15 H15 0.93
C16 C21 1.387(3)
C16 C17 1.388(3)
C17 C18 1.368(3)
C17 H17 0.93
C18 C19 1.359(3)
C18 H18 0.93
C19 C20 1.373(3)
C19 H19 0.93
C20 C21 1.383(3)
C20 H20 0.93
C21 H21 0.93
C22 C23 1.375(3)
C22 C27 1.376(3)
C23 C24 1.374(3)
C23 H23 0.93
C24 C25 1.350(3)
C24 H24 0.93
C25 C26 1.366(3)
C25 H25 0.93
C26 C27 1.378(3)
C26 H26 0.93
C27 H27 0.93
C28 C35 1.338(2)
C28 C29 1.484(2)
C29 C34 1.383(3)
C29 C30 1.387(3)
C30 C31 1.376(3)
C30 H30 0.93
C31 C32 1.371(4)
C31 H31 0.93
C32 C33 1.361(4)
C32 H32 0.93
C33 C34 1.372(3)
C33 H33 0.93
C34 H34 0.93
C35 C36 1.468(3)
C35 H35 0.93
C36 C41 1.379(3)
C36 C37 1.385(3)
C37 C38 1.379(3)
C37 H37 0.93
C38 C39 1.369(3)
C38 H38 0.93
C39 C40 1.361(3)
C39 H39 0.93
C40 C41 1.375(3)
C40 H40 0.93
C41 H41 0.93
N2 H2 0.86
